data_7028925
loop_
_publ_author_name
'Bolli, Christoph'
'Gellhaar, Jorit'
'Jenne, Carsten'
'Ke\&sler, Mathias'
'Scherer, Harald'
'Seeger, Helene'
'Uzun, Rabiya'

_publ_section_title
;
 Bis(triphenyl-\l(5)-phosphanylidene)ammonium fluoride: a reactive
 fluoride source to access the hypervalent silicates [MenSiF5-n](-) (n =
 0-3).
;
_journal_issue 11
_journal_name_full 'Dalton transactions (Cambridge, England : 2003)'
_journal_page_first 4326
_journal_page_last 4334
_journal_paper_doi 10.1039/c3dt52617h
_journal_volume 43
_journal_year 2014
_chemical_formula_moiety 'C36 H30 N P2, C2 H6 F3 Si'
_chemical_formula_sum 'C38 H36 F3 N P2 Si'
_chemical_formula_weight 653.71
_chemical_name_systematic
;
 ?
;
_space_group_IT_number 14
_symmetry_cell_setting monoclinic
_symmetry_space_group_name_Hall '-P 2ybc'
_symmetry_space_group_name_H-M 'P 1 21/c 1'
_atom_sites_solution_hydrogens geom
_atom_sites_solution_primary direct
_atom_sites_solution_secondary difmap
_audit_creation_method SHELXL-97
_cell_angle_alpha 90.00
_cell_angle_beta 92.1480(10)
_cell_angle_gamma 90.00
_cell_formula_units_Z 4
_cell_length_a 11.6103(4)
_cell_length_b 19.4923(6)
_cell_length_c 14.5543(4)
_cell_measurement_reflns_used 9976
_cell_measurement_temperature 103(2)
_cell_measurement_theta_max 32.07
_cell_measurement_theta_min 2.51
_cell_volume 3291.49(18)
_computing_cell_refinement 'SAINT (Bruker, 2006)'
_computing_data_collection 'APEX2 (Bruker, 2006)'
_computing_data_reduction SAINT
_computing_molecular_graphics 'DIAMOND (Crystal Impact, 2009)'
_computing_publication_material 'SHELXL-97 (Sheldrick, 2008)'
_computing_structure_refinement 'SHELXL-97 (Sheldrick, 2008)'
_computing_structure_solution 'SHELXS-97 (Sheldrick, 2008)'
_diffrn_ambient_temperature 103(2)
_diffrn_measured_fraction_theta_full 0.997
_diffrn_measured_fraction_theta_max 0.997
_diffrn_measurement_device_type 'Bruker APEX-II CCD area detector'
_diffrn_measurement_method 'phi and omega scans'
_diffrn_radiation_monochromator 'multilayer mirro optics'
_diffrn_radiation_source 'microfocus sealed tube'
_diffrn_radiation_type MoK\a
_diffrn_radiation_wavelength 0.71073
_diffrn_reflns_av_R_equivalents 0.0330
_diffrn_reflns_av_sigmaI/netI 0.0387
_diffrn_reflns_limit_h_max 17
_diffrn_reflns_limit_h_min -17
_diffrn_reflns_limit_k_max 29
_diffrn_reflns_limit_k_min -29
_diffrn_reflns_limit_l_max 21
_diffrn_reflns_limit_l_min -21
_diffrn_reflns_number 47618
_diffrn_reflns_theta_full 32.21
_diffrn_reflns_theta_max 32.21
_diffrn_reflns_theta_min 1.75
_exptl_absorpt_coefficient_mu 0.214
_exptl_absorpt_correction_T_max 0.9346
_exptl_absorpt_correction_T_min 0.9288
_exptl_absorpt_correction_type multi-scan
_exptl_absorpt_process_details '(<i>SADABS</i>; Sheldrick, 1996)'
_exptl_crystal_colour colorless
_exptl_crystal_density_diffrn 1.319
_exptl_crystal_density_method 'not measured'
_exptl_crystal_description block
_exptl_crystal_F_000 1368
_exptl_crystal_size_max 0.35
_exptl_crystal_size_mid 0.35
_exptl_crystal_size_min 0.32
_refine_diff_density_max 0.514
_refine_diff_density_min -0.369
_refine_diff_density_rms 0.060
_refine_ls_extinction_method none
_refine_ls_goodness_of_fit_ref 1.026
_refine_ls_hydrogen_treatment refU
_refine_ls_matrix_type full
_refine_ls_number_parameters 410
_refine_ls_number_reflns 11592
_refine_ls_number_restraints 0
_refine_ls_restrained_S_all 1.026
_refine_ls_R_factor_all 0.0595
_refine_ls_R_factor_gt 0.0398
_refine_ls_shift/su_max 0.001
_refine_ls_shift/su_mean 0.000
_refine_ls_structure_factor_coef Fsqd
_refine_ls_weighting_details 'calc w=1/[\s^2^(Fo^2^)+(0.0465P)^2^+1.1916P] where P=(Fo^2^+2Fc^2^)/3'
_refine_ls_weighting_scheme calc
_refine_ls_wR_factor_gt 0.0942
_refine_ls_wR_factor_ref 0.1039
_reflns_number_gt 8838
_reflns_number_total 11592
_reflns_threshold_expression >2sigma(I)
_cod_data_source_file c3dt52617h.txt
_cod_data_source_block ck-ru-15
_cod_depositor_comments
;
The following automatic conversions were performed:

'_symmetry_cell_setting' value 'Monoclinic' changed to 'monoclinic'
according to
/usr/data/users/saulius/automatic-downloads/current/RSC/lib/dictionaries/cif_core.dic
dictionary named 'cif_core.dic' version 2.4.2 from 2011-04-26.

Automatic conversion script
Id: cif_fix_values 2281 2013-09-26 08:29:07Z andrius 
;
_cod_original_sg_symbol_H-M P2(1)/c
_cod_database_code 7028925

loop_
_symmetry_equiv_pos_as_xyz
'x, y, z'
'-x, y+1/2, -z+1/2'
'-x, -y, -z'
'x, -y-1/2, z-1/2'

loop_
_atom_site_label
_atom_site_type_symbol
_atom_site_fract_x
_atom_site_fract_y
_atom_site_fract_z
_atom_site_U_iso_or_equiv
_atom_site_adp_type
_atom_site_occupancy
_atom_site_symmetry_multiplicity
_atom_site_calc_flag
_atom_site_refinement_flags
P1 P 0.23493(3) 0.403698(16) 0.361357(19) 0.01252(6) Uani 1 1 d .
N1 N 0.22896(9) 0.32946(5) 0.40483(7) 0.01561(19) Uani 1 1 d .
P2 P 0.24197(3) 0.292576(16) 0.501421(19) 0.01316(7) Uani 1 1 d .
C1 C 0.35591(10) 0.40913(6) 0.28822(8) 0.0145(2) Uani 1 1 d .
C2 C 0.36402(10) 0.46106(7) 0.22259(8) 0.0170(2) Uani 1 1 d .
H2 H 0.3070 0.4960 0.2181 0.0286(8) Uiso 1 1 calc R
C3 C 0.45592(11) 0.46143(7) 0.16391(8) 0.0205(2) Uani 1 1 d .
H3 H 0.4613 0.4965 0.1190 0.0286(8) Uiso 1 1 calc R
C4 C 0.53979(11) 0.41079(7) 0.17074(9) 0.0217(3) Uani 1 1 d .
H4 H 0.6015 0.4107 0.1297 0.0286(8) Uiso 1 1 calc R
C5 C 0.53345(11) 0.36028(7) 0.23766(9) 0.0213(3) Uani 1 1 d .
H5 H 0.5921 0.3264 0.2434 0.0286(8) Uiso 1 1 calc R
C6 C 0.44198(11) 0.35905(7) 0.29602(8) 0.0180(2) Uani 1 1 d .
H6 H 0.4377 0.3242 0.3414 0.0286(8) Uiso 1 1 calc R
C7 C 0.10471(10) 0.41757(6) 0.29277(7) 0.0144(2) Uani 1 1 d .
C8 C 0.03559(11) 0.36107(7) 0.27028(8) 0.0178(2) Uani 1 1 d .
H8 H 0.0572 0.3167 0.2919 0.0286(8) Uiso 1 1 calc R
C9 C -0.06480(11) 0.36934(7) 0.21630(9) 0.0226(3) Uani 1 1 d .
H9 H -0.1118 0.3308 0.2010 0.0286(8) Uiso 1 1 calc R
C10 C -0.09583(12) 0.43399(8) 0.18506(9) 0.0247(3) Uani 1 1 d .
H10 H -0.1644 0.4398 0.1482 0.0286(8) Uiso 1 1 calc R
C11 C -0.02740(12) 0.49048(7) 0.20711(9) 0.0238(3) Uani 1 1 d .
H11 H -0.0494 0.5347 0.1853 0.0286(8) Uiso 1 1 calc R
C12 C 0.07309(11) 0.48267(7) 0.26098(9) 0.0187(2) Uani 1 1 d .
H12 H 0.1199 0.5213 0.2760 0.0286(8) Uiso 1 1 calc R
C13 C 0.24556(10) 0.47231(6) 0.44410(8) 0.0141(2) Uani 1 1 d .
C14 C 0.34626(11) 0.50996(7) 0.45740(8) 0.0173(2) Uani 1 1 d .
H14 H 0.4092 0.5026 0.4187 0.0286(8) Uiso 1 1 calc R
C15 C 0.35518(11) 0.55857(7) 0.52756(9) 0.0206(2) Uani 1 1 d .
H15 H 0.4236 0.5849 0.5359 0.0286(8) Uiso 1 1 calc R
C16 C 0.26442(12) 0.56844(7) 0.58514(9) 0.0216(3) Uani 1 1 d .
H16 H 0.2712 0.6009 0.6338 0.0286(8) Uiso 1 1 calc R
C17 C 0.16341(11) 0.53096(7) 0.57188(9) 0.0218(3) Uani 1 1 d .
H17 H 0.1011 0.5381 0.6112 0.0286(8) Uiso 1 1 calc R
C18 C 0.15323(10) 0.48323(7) 0.50145(8) 0.0182(2) Uani 1 1 d .
H18 H 0.0838 0.4580 0.4921 0.0286(8) Uiso 1 1 calc R
C19 C 0.37007(10) 0.31523(7) 0.56801(8) 0.0161(2) Uani 1 1 d .
C20 C 0.46774(11) 0.27356(7) 0.56807(9) 0.0197(2) Uani 1 1 d .
H20 H 0.4665 0.2321 0.5338 0.0286(8) Uiso 1 1 calc R
C21 C 0.56723(12) 0.29259(8) 0.61835(9) 0.0243(3) Uani 1 1 d .
H21 H 0.6340 0.2645 0.6175 0.0286(8) Uiso 1 1 calc R
C22 C 0.56852(12) 0.35253(8) 0.66950(9) 0.0252(3) Uani 1 1 d .
H22 H 0.6357 0.3649 0.7050 0.0286(8) Uiso 1 1 calc R
C23 C 0.47213(12) 0.39447(7) 0.66907(8) 0.0224(3) Uani 1 1 d .
H23 H 0.4738 0.4357 0.7040 0.0286(8) Uiso 1 1 calc R
C24 C 0.37315(11) 0.37679(7) 0.61811(8) 0.0188(2) Uani 1 1 d .
H24 H 0.3078 0.4062 0.6171 0.0286(8) Uiso 1 1 calc R
C25 C 0.24830(10) 0.20231(6) 0.47917(8) 0.0153(2) Uani 1 1 d .
C26 C 0.29993(13) 0.17905(7) 0.40025(9) 0.0249(3) Uani 1 1 d .
H26 H 0.3264 0.2109 0.3563 0.0286(8) Uiso 1 1 calc R
C27 C 0.31257(16) 0.10911(8) 0.38600(10) 0.0330(3) Uani 1 1 d .
H27 H 0.3485 0.0931 0.3325 0.0286(8) Uiso 1 1 calc R
C28 C 0.27316(13) 0.06277(7) 0.44914(10) 0.0272(3) Uani 1 1 d .
H28 H 0.2831 0.0150 0.4394 0.0286(8) Uiso 1 1 calc R
C29 C 0.21938(12) 0.08537(7) 0.52633(10) 0.0244(3) Uani 1 1 d .
H29 H 0.1904 0.0532 0.5687 0.0286(8) Uiso 1 1 calc R
C30 C 0.20756(11) 0.15524(7) 0.54212(9) 0.0204(2) Uani 1 1 d .
H30 H 0.1717 0.1709 0.5958 0.0286(8) Uiso 1 1 calc R
C31 C 0.12154(11) 0.30738(6) 0.57306(8) 0.0171(2) Uani 1 1 d .
C32 C 0.13455(12) 0.30786(7) 0.66902(9) 0.0224(3) Uani 1 1 d .
H32 H 0.2084 0.3008 0.6978 0.0286(8) Uiso 1 1 calc R
C33 C 0.03961(14) 0.31868(7) 0.72195(10) 0.0289(3) Uani 1 1 d .
H33 H 0.0489 0.3196 0.7871 0.0286(8) Uiso 1 1 calc R
C34 C -0.06824(14) 0.32812(8) 0.68105(12) 0.0329(4) Uani 1 1 d .
H34 H -0.1328 0.3360 0.7179 0.0286(8) Uiso 1 1 calc R
C35 C -0.08234(13) 0.32613(8) 0.58610(12) 0.0328(3) Uani 1 1 d .
H35 H -0.1570 0.3315 0.5580 0.0286(8) Uiso 1 1 calc R
C36 C 0.01212(12) 0.31626(8) 0.53179(10) 0.0249(3) Uani 1 1 d .
H36 H 0.0023 0.3156 0.4667 0.0286(8) Uiso 1 1 calc R
Si1 Si 0.24647(3) 0.644504(19) 0.06036(2) 0.01805(8) Uani 1 1 d .
F1 F 0.23864(7) 0.60938(4) 0.16978(5) 0.02544(18) Uani 1 1 d .
F2 F 0.26224(7) 0.67250(5) -0.05053(5) 0.02645(18) Uani 1 1 d .
F3 F 0.33452(8) 0.58219(5) 0.03751(6) 0.0329(2) Uani 1 1 d .
C37 C 0.30805(16) 0.72574(8) 0.11060(10) 0.0352(4) Uani 1 1 d .
H37A H 0.3872 0.7175 0.1336 0.076(3) Uiso 1 1 calc R
H37B H 0.2611 0.7409 0.1614 0.076(3) Uiso 1 1 calc R
H37C H 0.3080 0.7614 0.0631 0.076(3) Uiso 1 1 calc R
C38 C 0.08833(13) 0.63088(11) 0.03997(10) 0.0376(4) Uani 1 1 d .
H38A H 0.0736 0.5825 0.0255 0.076(3) Uiso 1 1 calc R
H38B H 0.0606 0.6595 -0.0116 0.076(3) Uiso 1 1 calc R
H38C H 0.0478 0.6435 0.0954 0.076(3) Uiso 1 1 calc R

loop_
_atom_site_aniso_label
_atom_site_aniso_U_11
_atom_site_aniso_U_22
_atom_site_aniso_U_33
_atom_site_aniso_U_23
_atom_site_aniso_U_13
_atom_site_aniso_U_12
P1 0.01371(13) 0.01111(13) 0.01282(12) -0.00064(10) 0.00180(9) 0.00041(11)
N1 0.0199(5) 0.0127(5) 0.0142(4) 0.0008(4) 0.0007(4) -0.0001(4)
P2 0.01498(14) 0.01224(14) 0.01238(12) -0.00019(11) 0.00191(10) -0.00053(11)
C1 0.0147(5) 0.0152(5) 0.0136(4) -0.0030(4) 0.0018(4) -0.0012(4)
C2 0.0171(5) 0.0170(6) 0.0170(5) -0.0001(5) 0.0022(4) -0.0002(5)
C3 0.0215(6) 0.0242(6) 0.0160(5) -0.0001(5) 0.0035(4) -0.0046(5)
C4 0.0177(6) 0.0281(7) 0.0199(5) -0.0060(5) 0.0064(4) -0.0038(5)
C5 0.0179(6) 0.0210(6) 0.0252(6) -0.0050(5) 0.0041(5) 0.0028(5)
C6 0.0185(6) 0.0159(6) 0.0197(5) -0.0011(5) 0.0028(4) 0.0014(5)
C7 0.0142(5) 0.0152(5) 0.0139(4) -0.0008(4) 0.0022(4) 0.0000(4)
C8 0.0206(6) 0.0158(6) 0.0170(5) -0.0023(5) 0.0006(4) -0.0006(5)
C9 0.0212(6) 0.0243(7) 0.0222(6) -0.0048(5) -0.0020(5) -0.0030(5)
C10 0.0197(6) 0.0303(7) 0.0236(6) -0.0003(6) -0.0044(5) 0.0043(5)
C11 0.0221(6) 0.0226(7) 0.0264(6) 0.0049(5) -0.0015(5) 0.0050(5)
C12 0.0177(5) 0.0158(6) 0.0226(5) 0.0013(5) 0.0019(4) 0.0003(5)
C13 0.0154(5) 0.0126(5) 0.0143(5) -0.0007(4) 0.0016(4) 0.0005(4)
C14 0.0173(5) 0.0165(6) 0.0181(5) -0.0018(5) 0.0031(4) -0.0013(5)
C15 0.0203(6) 0.0196(6) 0.0219(5) -0.0043(5) 0.0004(4) -0.0049(5)
C16 0.0249(6) 0.0192(6) 0.0207(5) -0.0062(5) 0.0010(5) 0.0008(5)
C17 0.0207(6) 0.0231(6) 0.0219(6) -0.0061(5) 0.0052(5) 0.0023(5)
C18 0.0152(5) 0.0183(6) 0.0212(5) -0.0041(5) 0.0031(4) 0.0000(5)
C19 0.0177(5) 0.0172(6) 0.0133(5) 0.0016(4) 0.0007(4) -0.0031(4)
C20 0.0201(6) 0.0190(6) 0.0202(5) 0.0021(5) 0.0004(4) -0.0004(5)
C21 0.0196(6) 0.0270(7) 0.0261(6) 0.0080(6) -0.0029(5) -0.0016(5)
C22 0.0230(6) 0.0311(8) 0.0210(6) 0.0070(6) -0.0051(5) -0.0094(6)
C23 0.0279(7) 0.0237(7) 0.0157(5) -0.0001(5) -0.0005(5) -0.0096(5)
C24 0.0220(6) 0.0182(6) 0.0163(5) -0.0004(5) 0.0014(4) -0.0035(5)
C25 0.0172(5) 0.0131(5) 0.0155(5) -0.0001(4) -0.0015(4) -0.0004(4)
C26 0.0402(8) 0.0164(6) 0.0185(5) -0.0004(5) 0.0070(5) 0.0008(6)
C27 0.0564(10) 0.0188(7) 0.0243(6) -0.0055(6) 0.0080(6) 0.0062(7)
C28 0.0382(8) 0.0135(6) 0.0293(7) -0.0022(5) -0.0063(6) 0.0019(6)
C29 0.0288(7) 0.0159(6) 0.0282(6) 0.0054(5) -0.0030(5) -0.0029(5)
C30 0.0227(6) 0.0172(6) 0.0215(5) 0.0035(5) 0.0029(5) -0.0019(5)
C31 0.0193(6) 0.0132(5) 0.0192(5) -0.0007(4) 0.0055(4) -0.0013(4)
C32 0.0283(7) 0.0207(6) 0.0188(5) -0.0015(5) 0.0081(5) -0.0020(5)
C33 0.0412(8) 0.0207(7) 0.0261(6) -0.0025(6) 0.0182(6) -0.0022(6)
C34 0.0349(8) 0.0197(7) 0.0461(9) 0.0032(6) 0.0258(7) 0.0026(6)
C35 0.0207(7) 0.0309(8) 0.0477(9) 0.0082(7) 0.0119(6) 0.0022(6)
C36 0.0195(6) 0.0270(7) 0.0284(6) 0.0025(6) 0.0053(5) -0.0004(5)
Si1 0.02279(17) 0.01633(17) 0.01505(14) -0.00228(13) 0.00111(12) -0.00012(14)
F1 0.0354(4) 0.0233(4) 0.0176(3) 0.0016(3) 0.0002(3) -0.0027(4)
F2 0.0333(4) 0.0297(5) 0.0166(3) 0.0010(3) 0.0036(3) -0.0029(4)
F3 0.0423(5) 0.0246(4) 0.0325(4) -0.0030(4) 0.0084(4) 0.0109(4)
C37 0.0606(11) 0.0211(7) 0.0239(6) -0.0026(6) 0.0017(7) -0.0109(7)
C38 0.0253(7) 0.0656(12) 0.0221(6) 0.0008(7) 0.0022(5) -0.0028(8)

loop_
_atom_type_symbol
_atom_type_description
_atom_type_scat_dispersion_real
_atom_type_scat_dispersion_imag
_atom_type_scat_source
C C 0.0033 0.0016 'International Tables Vol C Tables 4.2.6.8 and 6.1.1.4'
H H 0.0000 0.0000 'International Tables Vol C Tables 4.2.6.8 and 6.1.1.4'
N N 0.0061 0.0033 'International Tables Vol C Tables 4.2.6.8 and 6.1.1.4'
F F 0.0171 0.0103 'International Tables Vol C Tables 4.2.6.8 and 6.1.1.4'
Si Si 0.0817 0.0704 'International Tables Vol C Tables 4.2.6.8 and 6.1.1.4'
P P 0.1023 0.0942 'International Tables Vol C Tables 4.2.6.8 and 6.1.1.4'

loop_
_geom_angle_atom_site_label_1
_geom_angle_atom_site_label_2
_geom_angle_atom_site_label_3
_geom_angle
N1 P1 C1 109.74(6)
N1 P1 C7 108.10(6)
C1 P1 C7 108.75(5)
N1 P1 C13 114.51(5)
C1 P1 C13 108.47(5)
C7 P1 C13 107.11(5)
P2 N1 P1 140.12(7)
N1 P2 C25 106.81(5)
N1 P2 C31 113.09(6)
C25 P2 C31 107.48(6)
N1 P2 C19 114.62(6)
C25 P2 C19 107.44(6)
C31 P2 C19 107.05(6)
C2 C1 C6 119.66(11)
C2 C1 P1 121.45(9)
C6 C1 P1 118.86(9)
C3 C2 C1 119.75(12)
C3 C2 H2 120.1
C1 C2 H2 120.1
C4 C3 C2 120.30(12)
C4 C3 H3 119.8
C2 C3 H3 119.8
C3 C4 C5 119.94(12)
C3 C4 H4 120.0
C5 C4 H4 120.0
C6 C5 C4 120.29(12)
C6 C5 H5 119.9
C4 C5 H5 119.9
C5 C6 C1 120.02(12)
C5 C6 H6 120.0
C1 C6 H6 120.0
C8 C7 C12 119.91(11)
C8 C7 P1 118.38(9)
C12 C7 P1 121.70(9)
C9 C8 C7 120.26(12)
C9 C8 H8 119.9
C7 C8 H8 119.9
C10 C9 C8 119.61(12)
C10 C9 H9 120.2
C8 C9 H9 120.2
C9 C10 C11 120.46(12)
C9 C10 H10 119.8
C11 C10 H10 119.8
C10 C11 C12 120.32(13)
C10 C11 H11 119.8
C12 C11 H11 119.8
C11 C12 C7 119.45(12)
C11 C12 H12 120.3
C7 C12 H12 120.3
C14 C13 C18 119.77(11)
C14 C13 P1 121.48(9)
C18 C13 P1 118.49(9)
C13 C14 C15 120.04(11)
C13 C14 H14 120.0
C15 C14 H14 120.0
C16 C15 C14 120.04(12)
C16 C15 H15 120.0
C14 C15 H15 120.0
C15 C16 C17 120.05(12)
C15 C16 H16 120.0
C17 C16 H16 120.0
C18 C17 C16 120.26(12)
C18 C17 H17 119.9
C16 C17 H17 119.9
C17 C18 C13 119.82(12)
C17 C18 H18 120.1
C13 C18 H18 120.1
C20 C19 C24 119.51(11)
C20 C19 P2 120.86(10)
C24 C19 P2 119.60(10)
C21 C20 C19 120.19(13)
C21 C20 H20 119.9
C19 C20 H20 119.9
C22 C21 C20 119.91(13)
C22 C21 H21 120.0
C20 C21 H21 120.0
C21 C22 C23 120.18(12)
C21 C22 H22 119.9
C23 C22 H22 119.9
C22 C23 C24 120.56(13)
C22 C23 H23 119.7
C24 C23 H23 119.7
C23 C24 C19 119.62(12)
C23 C24 H24 120.2
C19 C24 H24 120.2
C26 C25 C30 119.74(12)
C26 C25 P2 119.42(10)
C30 C25 P2 120.76(10)
C27 C26 C25 119.65(13)
C27 C26 H26 120.2
C25 C26 H26 120.2
C28 C27 C26 120.30(14)
C28 C27 H27 119.9
C26 C27 H27 119.9
C29 C28 C27 120.37(13)
C29 C28 H28 119.8
C27 C28 H28 119.8
C28 C29 C30 119.94(13)
C28 C29 H29 120.0
C30 C29 H29 120.0
C29 C30 C25 119.96(13)
C29 C30 H30 120.0
C25 C30 H30 120.0
C36 C31 C32 119.42(12)
C36 C31 P2 119.03(10)
C32 C31 P2 121.51(10)
C33 C32 C31 119.88(13)
C33 C32 H32 120.1
C31 C32 H32 120.1
C34 C33 C32 120.62(14)
C34 C33 H33 119.7
C32 C33 H33 119.7
C33 C34 C35 119.88(13)
C33 C34 H34 120.1
C35 C34 H34 120.1
C34 C35 C36 120.33(15)
C34 C35 H35 119.8
C36 C35 H35 119.8
C35 C36 C31 119.84(13)
C35 C36 H36 120.1
C31 C36 H36 120.1
F3 Si1 F2 87.44(5)
F3 Si1 F1 87.03(5)
F2 Si1 F1 174.44(5)
F3 Si1 C38 118.81(7)
F2 Si1 C38 91.99(6)
F1 Si1 C38 90.27(6)
F3 Si1 C37 118.43(7)
F2 Si1 C37 92.61(6)
F1 Si1 C37 90.44(6)
C38 Si1 C37 122.71(9)
Si1 C37 H37A 109.5
Si1 C37 H37B 109.5
H37A C37 H37B 109.5
Si1 C37 H37C 109.5
H37A C37 H37C 109.5
H37B C37 H37C 109.5
Si1 C38 H38A 109.5
Si1 C38 H38B 109.5
H38A C38 H38B 109.5
Si1 C38 H38C 109.5
H38A C38 H38C 109.5
H38B C38 H38C 109.5

loop_
_geom_bond_atom_site_label_1
_geom_bond_atom_site_label_2
_geom_bond_distance
P1 N1 1.5819(11)
P1 C1 1.7971(12)
P1 C7 1.8007(12)
P1 C13 1.8009(12)
N1 P2 1.5811(10)
P2 C25 1.7911(13)
P2 C31 1.7985(13)
P2 C19 1.7995(12)
C1 C2 1.3974(17)
C1 C6 1.3985(17)
C2 C3 1.3915(17)
C2 H2 0.9500
C3 C4 1.387(2)
C3 H3 0.9500
C4 C5 1.3889(19)
C4 H4 0.9500
C5 C6 1.3848(18)
C5 H5 0.9500
C6 H6 0.9500
C7 C8 1.3944(17)
C7 C12 1.3950(17)
C8 C9 1.3904(17)
C8 H8 0.9500
C9 C10 1.383(2)
C9 H9 0.9500
C10 C11 1.388(2)
C10 H10 0.9500
C11 C12 1.3895(17)
C11 H11 0.9500
C12 H12 0.9500
C13 C14 1.3878(17)
C13 C18 1.3993(16)
C14 C15 1.3941(17)
C14 H14 0.9500
C15 C16 1.3841(18)
C15 H15 0.9500
C16 C17 1.3890(19)
C16 H16 0.9500
C17 C18 1.3860(17)
C17 H17 0.9500
C18 H18 0.9500
C19 C20 1.3949(18)
C19 C24 1.4039(18)
C20 C21 1.3942(18)
C20 H20 0.9500
C21 C22 1.385(2)
C21 H21 0.9500
C22 C23 1.386(2)
C22 H22 0.9500
C23 C24 1.3876(17)
C23 H23 0.9500
C24 H24 0.9500
C25 C26 1.3914(18)
C25 C30 1.3918(17)
C26 C27 1.388(2)
C26 H26 0.9500
C27 C28 1.379(2)
C27 H27 0.9500
C28 C29 1.378(2)
C28 H28 0.9500
C29 C30 1.3887(19)
C29 H29 0.9500
C30 H30 0.9500
C31 C36 1.3957(18)
C31 C32 1.3991(17)
C32 C33 1.3843(19)
C32 H32 0.9500
C33 C34 1.379(2)
C33 H33 0.9500
C34 C35 1.386(2)
C34 H34 0.9500
C35 C36 1.389(2)
C35 H35 0.9500
C36 H36 0.9500
Si1 F3 1.6299(9)
Si1 F2 1.7199(8)
Si1 F1 1.7389(8)
Si1 C38 1.8678(16)
Si1 C37 1.8746(15)
C37 H37A 0.9800
C37 H37B 0.9800
C37 H37C 0.9800
C38 H38A 0.9800
C38 H38B 0.9800
C38 H38C 0.9800

loop_
_geom_torsion_atom_site_label_1
_geom_torsion_atom_site_label_2
_geom_torsion_atom_site_label_3
_geom_torsion_atom_site_label_4
_geom_torsion
C1 P1 N1 P2 113.80(11)
C7 P1 N1 P2 -127.74(11)
C13 P1 N1 P2 -8.44(13)
P1 N1 P2 C25 -168.63(10)
P1 N1 P2 C31 73.34(12)
P1 N1 P2 C19 -49.76(13)
N1 P1 C1 C2 162.29(9)
C7 P1 C1 C2 44.23(11)
C13 P1 C1 C2 -71.94(11)
N1 P1 C1 C6 -16.04(11)
C7 P1 C1 C6 -134.10(10)
C13 P1 C1 C6 109.73(10)
C6 C1 C2 C3 1.76(17)
P1 C1 C2 C3 -176.56(9)
C1 C2 C3 C4 -0.44(18)
C2 C3 C4 C5 -1.36(19)
C3 C4 C5 C6 1.84(19)
C4 C5 C6 C1 -0.51(19)
C2 C1 C6 C5 -1.29(18)
P1 C1 C6 C5 177.08(10)
N1 P1 C7 C8 -14.46(11)
C1 P1 C7 C8 104.63(10)
C13 P1 C7 C8 -138.33(9)
N1 P1 C7 C12 166.55(10)
C1 P1 C7 C12 -74.36(11)
C13 P1 C7 C12 42.68(11)
C12 C7 C8 C9 -0.03(18)
P1 C7 C8 C9 -179.04(10)
C7 C8 C9 C10 -0.05(19)
C8 C9 C10 C11 0.1(2)
C9 C10 C11 C12 -0.1(2)
C10 C11 C12 C7 0.0(2)
C8 C7 C12 C11 0.06(18)
P1 C7 C12 C11 179.04(10)
N1 P1 C13 C14 109.62(11)
C1 P1 C13 C14 -13.31(12)
C7 P1 C13 C14 -130.53(10)
N1 P1 C13 C18 -64.58(11)
C1 P1 C13 C18 172.49(9)
C7 P1 C13 C18 55.27(11)
C18 C13 C14 C15 -0.13(18)
P1 C13 C14 C15 -174.26(10)
C13 C14 C15 C16 1.22(19)
C14 C15 C16 C17 -1.4(2)
C15 C16 C17 C18 0.4(2)
C16 C17 C18 C13 0.6(2)
C14 C13 C18 C17 -0.80(19)
P1 C13 C18 C17 173.51(10)
N1 P2 C19 C20 -97.53(11)
C25 P2 C19 C20 20.99(12)
C31 P2 C19 C20 136.19(10)
N1 P2 C19 C24 80.32(11)
C25 P2 C19 C24 -161.16(10)
C31 P2 C19 C24 -45.96(11)
C24 C19 C20 C21 0.69(18)
P2 C19 C20 C21 178.54(10)
C19 C20 C21 C22 1.0(2)
C20 C21 C22 C23 -1.6(2)
C21 C22 C23 C24 0.5(2)
C22 C23 C24 C19 1.21(19)
C20 C19 C24 C23 -1.77(18)
P2 C19 C24 C23 -179.65(9)
N1 P2 C25 C26 33.15(12)
C31 P2 C25 C26 154.79(10)
C19 P2 C25 C26 -90.30(11)
N1 P2 C25 C30 -150.16(10)
C31 P2 C25 C30 -28.52(12)
C19 P2 C25 C30 86.39(11)
C30 C25 C26 C27 -1.4(2)
P2 C25 C26 C27 175.34(12)
C25 C26 C27 C28 0.7(2)
C26 C27 C28 C29 0.9(2)
C27 C28 C29 C30 -1.8(2)
C28 C29 C30 C25 1.1(2)
C26 C25 C30 C29 0.51(19)
P2 C25 C30 C29 -176.18(10)
N1 P2 C31 C36 31.68(12)
C25 P2 C31 C36 -85.96(11)
C19 P2 C31 C36 158.87(11)
N1 P2 C31 C32 -150.50(11)
C25 P2 C31 C32 91.87(11)
C19 P2 C31 C32 -23.31(13)
C36 C31 C32 C33 -1.5(2)
P2 C31 C32 C33 -179.29(11)
C31 C32 C33 C34 0.9(2)
C32 C33 C34 C35 0.6(2)
C33 C34 C35 C36 -1.5(2)
C34 C35 C36 C31 0.9(2)
C32 C31 C36 C35 0.6(2)
P2 C31 C36 C35 178.48(11)
